data_4334919
loop_
_publ_author_name
'J. H. Roudebush'
'N. H. Andersen'
'R. Ramlau'
'V. O. Garlea'
'R. Toft-Petersen'
'P. Norby'
'R. Schneider'
'J. N. Hay'
'R. J. Cava'

_publ_contact_author_address 'Princeton University'
_publ_contact_author_email jhr@princeton.edu
_publ_contact_author_name 'John H Roudebush'
_publ_section_title
;
 Structure and Magnetic Properties of Cu3Ni2SbO6 and Cu3Co2SbO6
 Delafossites with Honeycomb Lattices
;
_journal_name_full 'Inorganic Chemistry'
_journal_page_first 6083
_journal_page_last 6095
_journal_paper_doi 10.1021/ic400415h
_journal_volume 52
_journal_year 2013
_chemical_formula_sum 'Co2 Cu3 O6 Sb'
_chemical_formula_weight 526.23
_space_group_IT_number 15
_symmetry_Int_Tables_number 15
_symmetry_space_group_name_Hall '-C 2yc'
_symmetry_space_group_name_H-M 'C 1 2/c 1'
_cell_angle_alpha 90
_cell_angle_beta 105.13273(19)
_cell_angle_gamma 90
_cell_formula_units_Z 4
_cell_length_a 9.327434(13)
_cell_length_b 5.385312(7)
_cell_length_c 11.911454(11)
_cell_measurement_temperature 298
_cell_volume 577.5782(13)
_diffrn_ambient_temperature 298
_diffrn_measured_fraction_theta_full 1.000
_diffrn_measurement_device_type '11BM line at APS'
_diffrn_radiation_wavelength 0.413321
_pd_phase_name 'CIF file'
_cod_data_source_file ic400415h_si_001_2.cif
_cod_data_source_block Cu3Co2SbO6
_cod_original_cell_volume 577.5781
_cod_original_sg_symbol_H-M 'C 2/c'
_cod_original_formula_sum 'Cu3 Co2 O6 Sb1'
_cod_database_code 4334919

loop_
_symmetry_equiv_pos_as_xyz
'x, y, z'
'-x, -y, -z'
'-x, y, -z+1/2'
'x, -y, z+1/2'
'x+1/2, y+1/2, z'
'-x+1/2, -y+1/2, -z'
'-x+1/2, y+1/2, -z+1/2'
'x+1/2, -y+1/2, z+1/2'

loop_
_atom_site_label
_atom_site_occupancy
_atom_site_fract_x
_atom_site_fract_y
_atom_site_fract_z
_atom_site_adp_type
_atom_site_U_iso_or_equiv
_atom_site_type_symbol
Co1 1.0 0.08332(16) 0.2497(2) 0.49966(6) Uiso 1.000000 Co
Sb1 0.1360 0.08332(16) 0.2497(2) 0.49966(6) Uiso 1.000000 Sb
Cu2 1.1359 0.82311(10) 0.0893(2) 0.25015(16) Uiso 1.000000 Cu
Cu3 1.1359 0.000000 0.5877(4) 0.250000 Uiso 1.000000 Cu
O1 1.1359 0.6244(7) 0.5938(11) 0.0912(7) Uiso 1.000000 O
O2 1.1359 0.7207(7) 0.5702(11) 0.4105(7) Uiso 1.000000 O
O3 1.1359 0.4422(7) 0.0849(11) 0.0879(5) Uiso 1.000000 O
Sb2 0.8642 0.750000 0.750000 0.000000 Uiso 1.000000 Sb
Co2 0.2720 0.750000 0.750000 0.000000 Uiso 1.000000 Co

loop_
_geom_angle_atom_site_label_1
_geom_angle_atom_site_label_2
_geom_angle_atom_site_label_3
_geom_angle
O1 Co1 O2 175.5

loop_
_geom_bond_atom_site_label_1
_geom_bond_atom_site_label_2
_geom_bond_distance
Co1 O1 2.130(6)
